data_7702394
loop_
_publ_author_name
'Krautscheid, Harald'
'Vielsack, Frieder'

_publ_section_title
;
 Discrete and polymeric iodoplumbates with Pb3I10 building blocks:
 [Pb3I10]4&#x2212;, [Pb7I22]8&#x2212;, [Pb10I28]8&#x2212;, 1\\infty
 [Pb3I10]4&#x2212; and 2\\infty [Pb7I18]4&#x2212;
;
_journal_issue 16
_journal_name_full 'Journal of the Chemical Society, Dalton Transactions'
_journal_page_first 2731
_journal_paper_doi 10.1039/a902640a
_journal_year 1999
_chemical_formula_moiety '[Pr3N-(CH2)5-NPr3]2[Pb7I18]'
_chemical_formula_sum 'C46 H104 I18 N4 Pb7'
_chemical_formula_weight 4447.86
_space_group_IT_number 14
_space_group_name_Hall '-P 2yn'
_space_group_name_H-M_alt 'P 1 21/n 1'
_symmetry_cell_setting monoclinic
_symmetry_space_group_name_H-M 'P 1 21/n 1'
_atom_sites_solution_hydrogens geom
_atom_sites_solution_primary direct
_atom_sites_solution_secondary difmap
_audit_creation_method SHELXL-97
_cell_angle_alpha 90.00
_cell_angle_beta 110.248(9)
_cell_angle_gamma 90.00
_cell_formula_units_Z 2
_cell_length_a 11.9140(10)
_cell_length_b 28.112(4)
_cell_length_c 15.368(2)
_cell_measurement_reflns_used 45
_cell_measurement_temperature 293(2)
_cell_measurement_theta_max 12.5
_cell_measurement_theta_min 10
_cell_volume 4829.1(11)
_computing_cell_refinement 'STOE STADI4 software'
_computing_data_collection 'STOE STADI4 software'
_computing_data_reduction 'STOE X-RED'
_computing_molecular_graphics 'SCHAKAL92 (Keller, 1992); DIAMOND2  (Brandenburg 1998)''
_computing_structure_refinement 'SHELXL-97 (Sheldrick, 1997)'
_computing_structure_solution 'SHELXS-86 (Sheldrick, 1990)'
_diffrn_ambient_temperature 293(2)
_diffrn_measured_fraction_theta_full 0.976
_diffrn_measured_fraction_theta_max 0.976
_diffrn_measurement_device_type 'STOE STADI IV'
_diffrn_measurement_method 'omega scans'
_diffrn_radiation_monochromator graphite
_diffrn_radiation_source 'fine-focus sealed tube'
_diffrn_radiation_type MoK\a
_diffrn_radiation_wavelength 0.71069
_diffrn_reflns_av_R_equivalents 0.0306
_diffrn_reflns_av_sigmaI/netI 0.0412
_diffrn_reflns_limit_h_max 6
_diffrn_reflns_limit_h_min -13
_diffrn_reflns_limit_k_max 0
_diffrn_reflns_limit_k_min -30
_diffrn_reflns_limit_l_max 16
_diffrn_reflns_limit_l_min -16
_diffrn_reflns_number 10801
_diffrn_reflns_theta_full 23.00
_diffrn_reflns_theta_max 23.00
_diffrn_reflns_theta_min 1.59
_diffrn_standards_decay_% '+/- 2%''
_diffrn_standards_interval_time '2 h'
_diffrn_standards_number 3
_exptl_absorpt_coefficient_mu 17.938
_exptl_absorpt_correction_T_max 0.6152
_exptl_absorpt_correction_T_min 0.0618
_exptl_absorpt_correction_type numerical
_exptl_crystal_colour yellow
_exptl_crystal_density_diffrn 3.059
_exptl_crystal_density_method 'not measured'
_exptl_crystal_description platelet
_exptl_crystal_F_000 3872
_exptl_crystal_size_max 0.35
_exptl_crystal_size_mid 0.13
_exptl_crystal_size_min 0.03
_refine_diff_density_max 1.176
_refine_diff_density_min -1.048
_refine_diff_density_rms 0.167
_refine_ls_extinction_method none
_refine_ls_goodness_of_fit_ref 1.096
_refine_ls_hydrogen_treatment 'idealized positions'
_refine_ls_matrix_type full
_refine_ls_number_parameters 340
_refine_ls_number_reflns 6723
_refine_ls_number_restraints 0
_refine_ls_restrained_S_all 1.096
_refine_ls_R_factor_all 0.0562
_refine_ls_R_factor_gt 0.0322
_refine_ls_shift/su_max 0.001
_refine_ls_shift/su_mean 0.000
_refine_ls_structure_factor_coef Fsqd
_refine_ls_weighting_details 'w=1/[\s^2^(Fo^2^)+(0.0188P)^2^+20.7347P] where  P=(Fo^2^+2Fc^2^)/3''
_refine_ls_weighting_scheme calc
_refine_ls_wR_factor_gt 0.0586
_refine_ls_wR_factor_ref 0.0677
_reflns_number_gt 5261
_reflns_number_total 6723
_reflns_threshold_expression >2sigma(I)
_cod_data_source_file 902640a.txt
_cod_data_source_block fv361n
_cod_depositor_comments
;
The following automatic conversions were performed:

data item '_refine_ls_weighting_scheme' value 'calc
w=1/[\s^2^(Fo^2^)+(0.0188P)^2^+20.7347P] where P=(Fo^2^+2Fc^2^)/3''
was changed to 'calc'. A new data item '_refine_ls_weighting_details'
was created with the value set to
'w=1/[\s^2^(Fo^2^)+(0.0188P)^2^+20.7347P] where P=(Fo^2^+2Fc^2^)/3''.

Automatic conversion script
Id: cif_fix_values 6909 2019-04-08 15:41:33Z antanas 
;
_cod_original_cell_volume 4829.1(10)
_cod_original_sg_symbol_H-M 'P2(1)/n, No. 14'
_cod_database_code 7702394

loop_
_symmetry_equiv_pos_as_xyz
'x, y, z'
'-x+1/2, y+1/2, -z+1/2'
'-x, -y, -z'
'x-1/2, -y-1/2, z-1/2'

loop_
_atom_site_label
_atom_site_type_symbol
_atom_site_fract_x
_atom_site_fract_y
_atom_site_fract_z
_atom_site_U_iso_or_equiv
_atom_site_adp_type
_atom_site_occupancy
_atom_site_calc_flag
_atom_site_refinement_flags
Pb1 Pb 0.52199(4) 0.277478(18) 0.64463(3) 0.05234(14) Uani 1 d .
Pb2 Pb 0.78307(4) 0.305389(17) 0.90475(3) 0.04595(12) Uani 1 d .
Pb3 Pb 0.64760(4) 0.419538(17) 0.71878(3) 0.04791(13) Uani 1 d .
Pb4 Pb 0.5000 0.5000 0.5000 0.0582(2) Uani 1 d S
I1 I 0.78487(7) 0.32421(3) 0.69247(5) 0.0491(2) Uani 1 d .
I2 I 0.50433(7) 0.34702(3) 0.80987(5) 0.0546(2) Uani 1 d .
I3 I 0.45284(9) 0.38768(4) 0.52352(6) 0.0770(3) Uani 1 d .
I4 I 0.66404(8) 0.20868(3) 0.80268(6) 0.0627(2) Uani 1 d .
I5 I 0.83749(7) 0.41920(3) 0.92973(5) 0.0536(2) Uani 1 d .
I6 I 0.47542(9) 0.50745(4) 0.70686(6) 0.0743(3) Uani 1 d .
I7 I 0.78298(8) 0.48220(4) 0.61415(6) 0.0715(3) Uani 1 d .
I8 I 0.77255(8) 0.27672(4) 1.10219(6) 0.0762(3) Uani 1 d .
I9 I 1.05329(7) 0.27338(3) 0.97286(5) 0.0579(2) Uani 1 d .
N1 N 0.2335(8) 0.4266(3) 0.9379(5) 0.041(2) Uani 1 d .
N2 N 0.1419(9) 0.6349(3) 0.6101(6) 0.050(3) Uani 1 d .
C1 C 0.1574(9) 0.4692(4) 0.8962(7) 0.043(3) Uani 1 d .
H1A H 0.0741 0.4598 0.8787 0.052 Uiso 1 calc R
H1B H 0.1721 0.4933 0.9439 0.052 Uiso 1 calc R
C2 C 0.1754(10) 0.4914(4) 0.8130(7) 0.044(3) Uani 1 d .
H2A H 0.1381 0.4714 0.7593 0.053 Uiso 1 calc R
H2B H 0.2604 0.4926 0.8233 0.053 Uiso 1 calc R
C3 C 0.1238(10) 0.5414(4) 0.7923(7) 0.047(3) Uani 1 d .
H3A H 0.0381 0.5404 0.7790 0.056 Uiso 1 calc R
H3B H 0.1592 0.5616 0.8460 0.056 Uiso 1 calc R
C4 C 0.1498(12) 0.5616(4) 0.7094(8) 0.055(3) Uani 1 d .
H4A H 0.2338 0.5569 0.7186 0.066 Uiso 1 calc R
H4B H 0.1034 0.5443 0.6541 0.066 Uiso 1 calc R
C5 C 0.1205(11) 0.6142(4) 0.6944(7) 0.050(3) Uani 1 d .
H5A H 0.1688 0.6315 0.7492 0.060 Uiso 1 calc R
H5B H 0.0372 0.6188 0.6876 0.060 Uiso 1 calc R
C6 C 0.3645(10) 0.4414(4) 0.9810(8) 0.053(3) Uani 1 d .
H6A H 0.3919 0.4518 0.9316 0.064 Uiso 1 calc R
H6B H 0.3688 0.4687 1.0208 0.064 Uiso 1 calc R
C7 C 0.4502(10) 0.4039(5) 1.0372(8) 0.059(3) Uani 1 d .
H7A H 0.4316 0.3964 1.0923 0.071 Uiso 1 calc R
H7B H 0.4416 0.3751 1.0007 0.071 Uiso 1 calc R
C8 C 0.5750(11) 0.4216(5) 1.0643(9) 0.077(4) Uani 1 d .
H8A H 0.6290 0.3977 1.0998 0.115 Uiso 1 calc R
H8B H 0.5834 0.4499 1.1010 0.115 Uiso 1 calc R
H8C H 0.5932 0.4287 1.0095 0.115 Uiso 1 calc R
C9 C 0.1891(10) 0.4041(4) 1.0109(7) 0.045(3) Uani 1 d .
H9A H 0.1056 0.3956 0.9811 0.055 Uiso 1 calc R
H9B H 0.2333 0.3749 1.0324 0.055 Uiso 1 calc R
C10 C 0.2003(13) 0.4347(5) 1.0945(8) 0.065(4) Uani 1 d .
H10A H 0.2816 0.4465 1.1212 0.078 Uiso 1 calc R
H10B H 0.1472 0.4619 1.0755 0.078 Uiso 1 calc R
C11 C 0.1694(13) 0.4067(5) 1.1650(8) 0.075(4) Uani 1 d .
H11A H 0.1766 0.4265 1.2175 0.113 Uiso 1 calc R
H11B H 0.2229 0.3801 1.1844 0.113 Uiso 1 calc R
H11C H 0.0887 0.3953 1.1385 0.113 Uiso 1 calc R
C12 C 0.2244(9) 0.3898(4) 0.8625(7) 0.048(3) Uani 1 d .
H12A H 0.2610 0.4035 0.8208 0.058 Uiso 1 calc R
H12B H 0.2727 0.3626 0.8921 0.058 Uiso 1 calc R
C13 C 0.1042(10) 0.3717(4) 0.8049(7) 0.051(3) Uani 1 d .
H13A H 0.0575 0.3969 0.7659 0.061 Uiso 1 calc R
H13B H 0.0617 0.3602 0.8443 0.061 Uiso 1 calc R
C14 C 0.1231(11) 0.3309(5) 0.7444(8) 0.070(4) Uani 1 d .
H14A H 0.0468 0.3184 0.7064 0.104 Uiso 1 calc R
H14B H 0.1692 0.3061 0.7837 0.104 Uiso 1 calc R
H14C H 0.1650 0.3427 0.7056 0.104 Uiso 1 calc R
C15 C 0.2751(11) 0.6326(5) 0.6220(8) 0.057(3) Uani 1 d .
H15A H 0.3009 0.5997 0.6322 0.068 Uiso 1 calc R
H15B H 0.2844 0.6428 0.5646 0.068 Uiso 1 calc R
C16 C 0.3559(12) 0.6620(6) 0.6998(9) 0.079(4) Uani 1 d .
H16A H 0.3465 0.6523 0.7575 0.094 Uiso 1 calc R
H16B H 0.3324 0.6951 0.6892 0.094 Uiso 1 calc R
C17 C 0.4859(12) 0.6573(6) 0.7091(10) 0.086(5) Uani 1 d .
H17A H 0.5341 0.6767 0.7596 0.129 Uiso 1 calc R
H17B H 0.4960 0.6674 0.6527 0.129 Uiso 1 calc R
H17C H 0.5101 0.6246 0.7210 0.129 Uiso 1 calc R
C18 C 0.0716(11) 0.6067(4) 0.5236(8) 0.055(3) Uani 1 d .
H18A H 0.0849 0.6210 0.4705 0.066 Uiso 1 calc R
H18B H 0.1031 0.5746 0.5300 0.066 Uiso 1 calc R
C19 C -0.0621(13) 0.6042(5) 0.5039(8) 0.074(4) Uani 1 d .
H19A H -0.0772 0.5936 0.5589 0.089 Uiso 1 calc R
H19B H -0.0975 0.6354 0.4872 0.089 Uiso 1 calc R
C20 C -0.1172(16) 0.5696(6) 0.4249(9) 0.107(6) Uani 1 d .
H20A H -0.2019 0.5677 0.4122 0.161 Uiso 1 calc R
H20B H -0.0821 0.5387 0.4421 0.161 Uiso 1 calc R
H20C H -0.1027 0.5805 0.3706 0.161 Uiso 1 calc R
C21 C 0.0988(11) 0.6858(4) 0.6003(7) 0.052(3) Uani 1 d .
H21A H 0.1415 0.7027 0.6572 0.062 Uiso 1 calc R
H21B H 0.0146 0.6860 0.5928 0.062 Uiso 1 calc R
C22 C 0.1151(15) 0.7129(4) 0.5188(9) 0.077(4) Uani 1 d .
H22A H 0.1967 0.7089 0.5207 0.092 Uiso 1 calc R
H22B H 0.0624 0.6993 0.4611 0.092 Uiso 1 calc R
C23 C 0.0896(13) 0.7639(5) 0.5198(10) 0.077(4) Uani 1 d .
H23A H 0.1016 0.7791 0.4677 0.116 Uiso 1 calc R
H23B H 0.1423 0.7778 0.5762 0.116 Uiso 1 calc R
H23C H 0.0081 0.7683 0.5161 0.116 Uiso 1 calc R

loop_
_atom_site_aniso_label
_atom_site_aniso_U_11
_atom_site_aniso_U_22
_atom_site_aniso_U_33
_atom_site_aniso_U_23
_atom_site_aniso_U_13
_atom_site_aniso_U_12
Pb1 0.0501(3) 0.0590(3) 0.0495(3) -0.0138(2) 0.0193(2) -0.0092(2)
Pb2 0.0460(3) 0.0482(3) 0.0412(2) 0.0003(2) 0.0120(2) 0.0030(2)
Pb3 0.0520(3) 0.0461(3) 0.0456(2) 0.0014(2) 0.0169(2) 0.0049(2)
Pb4 0.0661(5) 0.0578(5) 0.0503(4) 0.0073(3) 0.0195(3) 0.0121(4)
I1 0.0446(5) 0.0578(5) 0.0509(4) -0.0061(4) 0.0242(4) -0.0008(4)
I2 0.0475(5) 0.0687(6) 0.0570(4) -0.0051(4) 0.0300(4) 0.0022(4)
I3 0.0890(7) 0.0703(7) 0.0537(5) -0.0058(4) 0.0017(5) 0.0055(6)
I4 0.0724(6) 0.0480(5) 0.0733(5) -0.0046(4) 0.0323(5) -0.0065(5)
I5 0.0515(5) 0.0534(5) 0.0519(4) -0.0136(4) 0.0127(4) -0.0030(4)
I6 0.0753(6) 0.0688(7) 0.0818(6) -0.0100(5) 0.0310(5) 0.0227(5)
I7 0.0685(6) 0.0749(7) 0.0827(6) 0.0052(5) 0.0411(5) -0.0028(5)
I8 0.0618(6) 0.1200(9) 0.0522(5) 0.0105(5) 0.0264(4) 0.0303(6)
I9 0.0532(5) 0.0631(6) 0.0627(5) 0.0191(4) 0.0270(4) 0.0069(4)
N1 0.045(6) 0.036(6) 0.044(5) 0.000(4) 0.019(4) 0.002(4)
N2 0.075(7) 0.037(6) 0.048(5) -0.004(4) 0.036(5) 0.006(5)
C1 0.035(6) 0.051(8) 0.043(6) -0.001(5) 0.013(5) 0.009(6)
C2 0.048(7) 0.043(7) 0.045(6) 0.009(5) 0.022(5) 0.004(6)
C3 0.044(7) 0.056(8) 0.045(6) 0.011(6) 0.021(5) 0.007(6)
C4 0.090(10) 0.031(7) 0.057(7) 0.008(6) 0.041(7) 0.010(7)
C5 0.077(9) 0.044(8) 0.039(6) -0.008(5) 0.033(6) -0.002(7)
C6 0.045(7) 0.054(8) 0.059(7) -0.005(6) 0.015(6) -0.013(6)
C7 0.040(8) 0.071(10) 0.066(8) -0.012(7) 0.015(6) -0.007(7)
C8 0.047(8) 0.091(12) 0.083(9) -0.008(8) 0.012(7) -0.001(8)
C9 0.038(7) 0.042(7) 0.056(7) 0.009(6) 0.016(5) 0.002(5)
C10 0.093(10) 0.064(9) 0.053(7) -0.006(6) 0.045(7) 0.001(8)
C11 0.093(11) 0.091(12) 0.059(8) 0.014(7) 0.049(8) 0.010(9)
C12 0.039(7) 0.048(8) 0.058(7) 0.000(6) 0.017(6) 0.002(6)
C13 0.044(7) 0.060(9) 0.046(6) 0.000(6) 0.013(5) -0.014(6)
C14 0.057(9) 0.080(11) 0.060(8) -0.025(7) 0.006(7) 0.002(8)
C15 0.068(9) 0.052(8) 0.067(8) 0.000(6) 0.043(7) 0.011(7)
C16 0.058(9) 0.105(13) 0.083(10) -0.009(9) 0.038(8) 0.009(9)
C17 0.074(11) 0.088(12) 0.109(11) 0.016(10) 0.047(9) 0.010(9)
C18 0.074(9) 0.047(8) 0.051(7) -0.015(6) 0.032(6) -0.009(7)
C19 0.087(11) 0.083(11) 0.053(8) -0.013(7) 0.025(7) -0.010(9)
C20 0.142(16) 0.110(15) 0.069(10) -0.019(10) 0.034(10) -0.034(12)
C21 0.065(8) 0.040(8) 0.057(7) -0.002(6) 0.028(6) 0.013(6)
C22 0.134(14) 0.035(8) 0.082(9) 0.017(7) 0.064(10) 0.013(8)
C23 0.086(11) 0.053(9) 0.099(10) 0.006(8) 0.039(9) 0.009(8)

loop_
_atom_type_symbol
_atom_type_description
_atom_type_scat_dispersion_real
_atom_type_scat_dispersion_imag
_atom_type_scat_source
C C 0.0033 0.0016 'International Tables Vol C Tables 4.2.6.8 and 6.1.1.4'
H H 0.0000 0.0000 'International Tables Vol C Tables 4.2.6.8 and 6.1.1.4'
N N 0.0061 0.0033 'International Tables Vol C Tables 4.2.6.8 and 6.1.1.4'
I I -0.4742 1.8119 'International Tables Vol C Tables 4.2.6.8 and 6.1.1.4'
Pb Pb -3.3944 10.1111 'International Tables Vol C Tables 4.2.6.8 and 6.1.1.4'

loop_
_geom_angle_atom_site_label_1
_geom_angle_atom_site_label_2
_geom_angle_atom_site_label_3
_geom_angle
_geom_angle_site_symmetry_1
_geom_angle_site_symmetry_3
I4 Pb1 I9 100.54(3) . 4_565
I4 Pb1 I8 94.54(3) . 4_565
I9 Pb1 I8 89.08(3) 4_565 4_565
I4 Pb1 I1 81.53(3) . .
I9 Pb1 I1 89.35(2) 4_565 .
I8 Pb1 I1 175.43(3) 4_565 .
I4 Pb1 I2 85.93(3) . .
I9 Pb1 I2 170.09(3) 4_565 .
I8 Pb1 I2 97.94(3) 4_565 .
I1 Pb1 I2 84.16(2) . .
I4 Pb1 I3 156.18(3) . .
I9 Pb1 I3 91.72(3) 4_565 .
I8 Pb1 I3 106.09(3) 4_565 .
I1 Pb1 I3 78.25(3) . .
I2 Pb1 I3 79.65(3) . .
I4 Pb1 Pb2 49.40(2) . .
I9 Pb1 Pb2 128.41(2) 4_565 .
I8 Pb1 Pb2 127.75(2) 4_565 .
I1 Pb1 Pb2 50.871(16) . .
I2 Pb1 Pb2 51.306(18) . .
I3 Pb1 Pb2 107.21(2) . .
I4 Pb1 Pb3 109.09(2) . .
I9 Pb1 Pb3 121.15(2) 4_565 .
I8 Pb1 Pb3 135.51(3) 4_565 .
I1 Pb1 Pb3 48.629(17) . .
I2 Pb1 Pb3 49.117(17) . .
I3 Pb1 Pb3 47.427(18) . .
Pb2 Pb1 Pb3 59.796(11) . .
I4 Pb1 Pb2 109.90(2) . 4_565
I9 Pb1 Pb2 45.027(18) 4_565 4_565
I8 Pb1 Pb2 45.578(18) 4_565 4_565
I1 Pb1 Pb2 133.693(19) . 4_565
I2 Pb1 Pb2 139.55(2) . 4_565
I3 Pb1 Pb2 93.23(2) . 4_565
Pb2 Pb1 Pb2 159.238(15) . 4_565
Pb3 Pb1 Pb2 140.598(15) . 4_565
I9 Pb2 I8 89.07(2) . .
I9 Pb2 I4 98.52(3) . .
I8 Pb2 I4 95.44(3) . .
I9 Pb2 I5 95.88(3) . .
I8 Pb2 I5 102.01(3) . .
I4 Pb2 I5 157.51(3) . .
I9 Pb2 I1 91.07(2) . .
I8 Pb2 I1 174.24(3) . .
I4 Pb2 I1 78.85(2) . .
I5 Pb2 I1 83.71(2) . .
I9 Pb2 I2 172.35(2) . .
I8 Pb2 I2 98.25(2) . .
I4 Pb2 I2 83.06(3) . .
I5 Pb2 I2 80.50(2) . .
I1 Pb2 I2 81.87(2) . .
I9 Pb2 Pb1 126.66(2) . .
I8 Pb2 Pb1 126.80(2) . .
I4 Pb2 Pb1 47.262(19) . .
I5 Pb2 Pb1 110.287(19) . .
I1 Pb2 Pb1 49.306(17) . .
I2 Pb2 Pb1 49.753(17) . .
I9 Pb2 Pb3 123.24(2) . .
I8 Pb2 Pb3 134.80(2) . .
I4 Pb2 Pb3 108.15(2) . .
I5 Pb2 Pb3 49.362(17) . .
I1 Pb2 Pb3 49.012(17) . .
I2 Pb2 Pb3 49.475(17) . .
Pb1 Pb2 Pb3 60.991(14) . .
I9 Pb2 Pb1 44.724(17) . 4_666
I8 Pb2 Pb1 45.873(19) . 4_666
I4 Pb2 Pb1 90.53(2) . 4_666
I5 Pb2 Pb1 111.81(2) . 4_666
I1 Pb2 Pb1 132.71(2) . 4_666
I2 Pb2 Pb1 142.913(19) . 4_666
Pb1 Pb2 Pb1 137.720(14) . 4_666
Pb3 Pb2 Pb1 160.234(15) . 4_666
I7 Pb3 I6 88.29(3) . .
I7 Pb3 I3 90.63(3) . .
I6 Pb3 I3 85.41(3) . .
I7 Pb3 I1 91.66(3) . .
I6 Pb3 I1 168.84(3) . .
I3 Pb3 I1 83.43(3) . .
I7 Pb3 I5 101.92(3) . .
I6 Pb3 I5 105.82(3) . .
I3 Pb3 I5 163.23(3) . .
I1 Pb3 I5 85.11(2) . .
I7 Pb3 I2 174.19(3) . .
I6 Pb3 I2 95.02(3) . .
I3 Pb3 I2 84.89(3) . .
I1 Pb3 I2 84.17(2) . .
I5 Pb3 I2 81.80(2) . .
I7 Pb3 Pb4 53.30(2) . .
I6 Pb3 Pb4 54.095(19) . .
I3 Pb3 Pb4 52.96(2) . .
I1 Pb3 Pb4 117.765(19) . .
I5 Pb3 Pb4 143.80(2) . .
I2 Pb3 Pb4 125.48(2) . .
I7 Pb3 Pb2 128.41(2) . .
I6 Pb3 Pb2 135.83(2) . .
I3 Pb3 Pb2 113.71(2) . .
I1 Pb3 Pb2 50.576(17) . .
I5 Pb3 Pb2 49.618(18) . .
I2 Pb3 Pb2 51.014(18) . .
Pb4 Pb3 Pb2 165.689(14) . .
I7 Pb3 Pb1 125.10(2) . .
I6 Pb3 Pb1 123.47(3) . .
I3 Pb3 Pb1 54.51(2) . .
I1 Pb3 Pb1 48.643(18) . .
I5 Pb3 Pb1 108.77(2) . .
I2 Pb3 Pb1 49.120(17) . .
Pb4 Pb3 Pb1 107.332(15) . .
Pb2 Pb3 Pb1 59.213(14) . .
I3 Pb4 I3 180.0 3_666 .
I3 Pb4 I7 88.71(3) 3_666 3_666
I3 Pb4 I7 91.29(3) . 3_666
I3 Pb4 I7 91.29(3) 3_666 .
I3 Pb4 I7 88.71(3) . .
I7 Pb4 I7 180.0 3_666 .
I3 Pb4 I6 83.00(2) 3_666 3_666
I3 Pb4 I6 97.00(2) . 3_666
I7 Pb4 I6 84.91(2) 3_666 3_666
I7 Pb4 I6 95.09(2) . 3_666
I3 Pb4 I6 97.00(2) 3_666 .
I3 Pb4 I6 83.00(2) . .
I7 Pb4 I6 95.09(2) 3_666 .
I7 Pb4 I6 84.91(2) . .
I6 Pb4 I6 180.0 3_666 .
I3 Pb4 Pb3 52.297(17) 3_666 3_666
I3 Pb4 Pb3 127.703(17) . 3_666
I7 Pb4 Pb3 51.448(18) 3_666 3_666
I7 Pb4 Pb3 128.552(18) . 3_666
I6 Pb4 Pb3 51.261(19) 3_666 3_666
I6 Pb4 Pb3 128.739(19) . 3_666
I3 Pb4 Pb3 127.703(17) 3_666 .
I3 Pb4 Pb3 52.297(17) . .
I7 Pb4 Pb3 128.552(18) 3_666 .
I7 Pb4 Pb3 51.448(18) . .
I6 Pb4 Pb3 128.739(19) 3_666 .
I6 Pb4 Pb3 51.261(19) . .
Pb3 Pb4 Pb3 180.0 3_666 .
Pb3 I1 Pb1 82.73(2) . .
Pb3 I1 Pb2 80.41(2) . .
Pb1 I1 Pb2 79.82(2) . .
Pb3 I2 Pb1 81.76(2) . .
Pb3 I2 Pb2 79.51(2) . .
Pb1 I2 Pb2 78.94(2) . .
Pb3 I3 Pb4 74.74(2) . .
Pb3 I3 Pb1 78.06(2) . .
Pb4 I3 Pb1 152.38(3) . .
Pb1 I4 Pb2 83.34(3) . .
Pb3 I5 Pb2 81.02(2) . .
Pb3 I6 Pb4 74.64(2) . .
Pb3 I7 Pb4 75.25(2) . .
Pb2 I8 Pb1 88.55(2) . 4_666
Pb1 I9 Pb2 90.25(2) 4_666 .
C1 N1 C6 110.0(8) . .
C1 N1 C12 109.9(8) . .
C6 N1 C12 107.9(8) . .
C1 N1 C9 109.4(8) . .
C6 N1 C9 110.8(8) . .
C12 N1 C9 108.9(8) . .
C21 N2 C5 107.3(8) . .
C21 N2 C18 109.9(9) . .
C5 N2 C18 109.9(9) . .
C21 N2 C15 110.8(9) . .
C5 N2 C15 110.6(9) . .
C18 N2 C15 108.3(8) . .
C2 C1 N1 116.8(8) . .
C1 C2 C3 113.3(9) . .
C4 C3 C2 109.6(9) . .
C5 C4 C3 112.8(9) . .
C4 C5 N2 113.9(8) . .
C7 C6 N1 116.3(10) . .
C8 C7 C6 109.8(11) . .
C10 C9 N1 115.7(9) . .
C11 C10 C9 110.2(11) . .
C13 C12 N1 118.9(9) . .
C12 C13 C14 107.6(10) . .
C16 C15 N2 115.0(9) . .
C15 C16 C17 112.4(12) . .
C19 C18 N2 114.9(9) . .
C20 C19 C18 109.0(12) . .
N2 C21 C22 114.7(9) . .
C23 C22 C21 113.1(11) . .

loop_
_geom_bond_atom_site_label_1
_geom_bond_atom_site_label_2
_geom_bond_distance
_geom_bond_site_symmetry_2
Pb1 I4 3.1079(11) .
Pb1 I9 3.1357(9) 4_565
Pb1 I8 3.1996(10) 4_565
Pb1 I1 3.2376(9) .
Pb1 I2 3.2687(9) .
Pb1 I3 3.5607(12) .
Pb1 Pb2 4.2029(8) .
Pb1 Pb3 4.2786(9) .
Pb1 Pb2 4.4560(8) 4_565
Pb2 I9 3.1524(10) .
Pb2 I8 3.1836(10) .
Pb2 I4 3.2129(10) .
Pb2 I5 3.2608(11) .
Pb2 I1 3.3124(9) .
Pb2 I2 3.3425(10) .
Pb2 Pb3 4.2282(8) .
Pb2 Pb1 4.4560(8) 4_666
Pb3 I7 3.1756(10) .
Pb3 I6 3.1764(11) .
Pb3 I3 3.2205(10) .
Pb3 I1 3.2369(10) .
Pb3 I5 3.2484(10) .
Pb3 I2 3.2686(10) .
Pb3 Pb4 3.9269(6) .
Pb4 I3 3.2492(11) 3_666
Pb4 I3 3.2492(11) .
Pb4 I7 3.2558(10) 3_666
Pb4 I7 3.2558(10) .
Pb4 I6 3.2985(10) 3_666
Pb4 I6 3.2985(10) .
Pb4 Pb3 3.9269(6) 3_666
I8 Pb1 3.1996(10) 4_666
I9 Pb1 3.1357(9) 4_666
N1 C1 1.504(13) .
N1 C6 1.527(13) .
N1 C12 1.530(13) .
N1 C9 1.532(13) .
N2 C21 1.509(13) .
N2 C5 1.522(12) .
N2 C18 1.525(14) .
N2 C15 1.535(15) .
C1 C2 1.503(13) .
C2 C3 1.523(15) .
C3 C4 1.522(14) .
C4 C5 1.517(15) .
C6 C7 1.514(16) .
C7 C8 1.484(16) .
C9 C10 1.514(15) .
C10 C11 1.485(16) .
C12 C13 1.488(14) .
C13 C14 1.541(16) .
C15 C16 1.498(17) .
C16 C17 1.511(17) .
C18 C19 1.516(17) .
C19 C20 1.516(18) .
C21 C22 1.534(15) .
C22 C23 1.466(16) .
